data_4102701
loop_
_publ_author_name
'Anukul Jana'
'Prinson P. Samuel'
'Ga\<sper Tav\<car'
'Herbert W. Roesky'
'Carola Schulzke'

_publ_section_title
;
 Selective Aromatic C-F and C-H Bond Activation with Silylenes of
 Different Coordinate Silicon
;
_journal_name_full 'Journal of the American Chemical Society'
_journal_page_first 10164
_journal_page_last 10170
_journal_paper_doi 10.1021/ja103988d
_journal_volume 132
_journal_year 2010
_chemical_formula_sum 'C35 H41 F5 N2 Si'
_chemical_formula_weight 612.79
_chemical_name_systematic
;
 ?
;
_space_group_IT_number 4
_symmetry_cell_setting monoclinic
_symmetry_space_group_name_Hall 'P 2yb'
_symmetry_space_group_name_H-M 'P 1 21 1'
_atom_sites_solution_hydrogens geom
_atom_sites_solution_primary direct
_atom_sites_solution_secondary difmap
_audit_creation_method SHELXL-97
_cell_angle_alpha 90.00
_cell_angle_beta 93.36(3)
_cell_angle_gamma 90.00
_cell_formula_units_Z 2
_cell_length_a 9.5252(19)
_cell_length_b 17.166(3)
_cell_length_c 10.174(2)
_cell_measurement_reflns_used 15456
_cell_measurement_temperature 133(2)
_cell_measurement_theta_max 54.1
_cell_measurement_theta_min 4.0
_cell_volume 1660.7(6)
_computing_structure_refinement 'SHELXL-97 (Sheldrick, 1997)'
_diffrn_ambient_temperature 133(2)
_diffrn_measured_fraction_theta_full 0.988
_diffrn_measured_fraction_theta_max 0.988
_diffrn_measurement_device_type IPDSII
_diffrn_radiation_monochromator graphite
_diffrn_radiation_source 'fine-focus sealed tube'
_diffrn_radiation_type MoK\a
_diffrn_radiation_wavelength 0.71073
_diffrn_reflns_av_R_equivalents 0.0557
_diffrn_reflns_av_sigmaI/netI 0.0425
_diffrn_reflns_limit_h_max 11
_diffrn_reflns_limit_h_min -12
_diffrn_reflns_limit_k_max 21
_diffrn_reflns_limit_k_min -21
_diffrn_reflns_limit_l_max 12
_diffrn_reflns_limit_l_min -12
_diffrn_reflns_number 15432
_diffrn_reflns_theta_full 27.04
_diffrn_reflns_theta_max 27.04
_diffrn_reflns_theta_min 2.01
_exptl_absorpt_coefficient_mu 0.125
_exptl_absorpt_correction_T_max 0.9803
_exptl_absorpt_correction_T_min 0.8775
_exptl_absorpt_correction_type numerical
_exptl_absorpt_process_details 'face indexed'
_exptl_crystal_colour yellow
_exptl_crystal_density_diffrn 1.225
_exptl_crystal_density_method 'not measured'
_exptl_crystal_description block
_exptl_crystal_F_000 648
_exptl_crystal_size_max 0.55
_exptl_crystal_size_mid 0.27
_exptl_crystal_size_min 0.25
_refine_diff_density_max 0.173
_refine_diff_density_min -0.257
_refine_diff_density_rms 0.034
_refine_ls_abs_structure_details 'Flack H D (1983), Acta Cryst. A39, 876-881'
_refine_ls_abs_structure_Flack 0.40(11)
_refine_ls_extinction_method none
_refine_ls_goodness_of_fit_ref 1.072
_refine_ls_hydrogen_treatment mixed
_refine_ls_matrix_type full
_refine_ls_number_parameters 401
_refine_ls_number_reflns 7180
_refine_ls_number_restraints 1
_refine_ls_restrained_S_all 1.072
_refine_ls_R_factor_all 0.0482
_refine_ls_R_factor_gt 0.0432
_refine_ls_shift/su_max 0.000
_refine_ls_shift/su_mean 0.000
_refine_ls_structure_factor_coef Fsqd
_refine_ls_weighting_details 'calc w=1/[\s^2^(Fo^2^)+(0.0537P)^2^+0.2202P] where P=(Fo^2^+2Fc^2^)/3'
_refine_ls_weighting_scheme calc
_refine_ls_wR_factor_gt 0.1062
_refine_ls_wR_factor_ref 0.1087
_reflns_number_gt 6506
_reflns_number_total 7180
_reflns_threshold_expression >2sigma(I)
_cod_data_source_file ja103988d_si_001_4.cif
_cod_data_source_block shelxl
_cod_database_code 4102701

loop_
_symmetry_equiv_pos_as_xyz
'x, y, z'
'-x, y+1/2, -z'

loop_
_atom_site_label
_atom_site_type_symbol
_atom_site_fract_x
_atom_site_fract_y
_atom_site_fract_z
_atom_site_U_iso_or_equiv
_atom_site_adp_type
_atom_site_occupancy
_atom_site_symmetry_multiplicity
_atom_site_calc_flag
_atom_site_refinement_flags
Si1 Si 0.17952(5) 0.60207(3) 0.43608(6) 0.03242(12) Uani 1 1 d .
F1 F 0.33876(13) 0.72862(8) 0.60198(14) 0.0441(3) Uani 1 1 d .
F2 F 0.26302(14) 0.80617(8) 0.81606(14) 0.0486(3) Uani 1 1 d .
F3 F 0.00549(14) 0.78334(9) 0.90892(13) 0.0502(3) Uani 1 1 d .
F4 F -0.17774(13) 0.68159(9) 0.78499(15) 0.0507(4) Uani 1 1 d .
F5 F -0.09942(12) 0.59919(9) 0.57789(14) 0.0473(3) Uani 1 1 d .
N1 N 0.35131(17) 0.57099(10) 0.45347(18) 0.0336(4) Uani 1 1 d .
N2 N 0.16870(16) 0.65926(10) 0.29694(17) 0.0324(4) Uani 1 1 d .
C1 C 0.1238(2) 0.65977(13) 0.5824(2) 0.0340(4) Uani 1 1 d .
C2 C 0.2115(2) 0.71429(13) 0.6467(2) 0.0363(5) Uani 1 1 d .
C3 C 0.1745(2) 0.75480(13) 0.7564(2) 0.0389(5) Uani 1 1 d .
C4 C 0.0432(2) 0.74344(14) 0.8035(2) 0.0389(5) Uani 1 1 d .
C5 C -0.0486(2) 0.69173(14) 0.7413(2) 0.0400(5) Uani 1 1 d .
C6 C -0.0066(2) 0.65062(14) 0.6343(2) 0.0378(5) Uani 1 1 d .
C7 C 0.3830(2) 0.49236(13) 0.4994(2) 0.0372(5) Uani 1 1 d .
C8 C 0.3788(2) 0.43169(14) 0.4066(2) 0.0411(5) Uani 1 1 d .
C9 C 0.4152(3) 0.35682(15) 0.4500(3) 0.0493(6) Uani 1 1 d .
H9 H 0.4144 0.3151 0.3886 0.059 Uiso 1 1 calc R
C10 C 0.4523(3) 0.34271(16) 0.5813(3) 0.0552(7) Uani 1 1 d .
H10 H 0.4767 0.2915 0.6095 0.066 Uiso 1 1 calc R
C11 C 0.4539(3) 0.40239(16) 0.6708(3) 0.0502(6) Uani 1 1 d .
H11 H 0.4789 0.3917 0.7608 0.060 Uiso 1 1 calc R
C12 C 0.4198(2) 0.47866(14) 0.6328(2) 0.0413(5) Uani 1 1 d .
C13 C 0.3414(2) 0.44500(14) 0.2613(2) 0.0409(5) Uani 1 1 d .
H13 H 0.3058 0.4996 0.2507 0.049 Uiso 1 1 calc R
C14 C 0.4703(3) 0.4371(2) 0.1810(3) 0.0638(8) Uani 1 1 d .
H14A H 0.5056 0.3835 0.1873 0.096 Uiso 1 1 calc R
H14B H 0.5436 0.4730 0.2153 0.096 Uiso 1 1 calc R
H14C H 0.4449 0.4497 0.0887 0.096 Uiso 1 1 calc R
C15 C 0.2248(3) 0.39018(16) 0.2094(3) 0.0550(7) Uani 1 1 d .
H15A H 0.1423 0.3965 0.2617 0.083 Uiso 1 1 calc R
H15B H 0.2580 0.3362 0.2161 0.083 Uiso 1 1 calc R
H15C H 0.1991 0.4026 0.1171 0.083 Uiso 1 1 calc R
C16 C 0.4237(2) 0.54311(15) 0.7354(2) 0.0445(5) Uani 1 1 d .
H16 H 0.4115 0.5939 0.6880 0.053 Uiso 1 1 calc R
C17 C 0.5645(3) 0.54603(19) 0.8167(3) 0.0574(7) Uani 1 1 d .
H17A H 0.6414 0.5519 0.7576 0.086 Uiso 1 1 calc R
H17B H 0.5774 0.4977 0.8671 0.086 Uiso 1 1 calc R
H17C H 0.5646 0.5904 0.8774 0.086 Uiso 1 1 calc R
C18 C 0.3015(3) 0.53416(19) 0.8253(3) 0.0547(6) Uani 1 1 d .
H18A H 0.3116 0.4850 0.8740 0.082 Uiso 1 1 calc R
H18B H 0.2124 0.5339 0.7719 0.082 Uiso 1 1 calc R
H18C H 0.3021 0.5778 0.8875 0.082 Uiso 1 1 calc R
C19 C 0.6057(2) 0.59622(16) 0.4365(2) 0.0444(5) Uani 1 1 d .
H19A H 0.6694 0.6246 0.3814 0.067 Uiso 1 1 calc R
H19B H 0.6270 0.5404 0.4336 0.067 Uiso 1 1 calc R
H19C H 0.6181 0.6148 0.5275 0.067 Uiso 1 1 calc R
C20 C 0.45624(19) 0.60966(13) 0.3859(2) 0.0344(4) Uani 1 1 d .
C21 C 0.4254(2) 0.65713(13) 0.2827(2) 0.0356(4) Uani 1 1 d .
H21 H 0.5034 0.6797 0.2428 0.043 Uiso 1 1 calc R
C22 C 0.2867(2) 0.67812(13) 0.2250(2) 0.0350(4) Uani 1 1 d .
C23 C 0.2750(2) 0.71585(16) 0.1093(2) 0.0476(6) Uani 1 1 d .
H23A H 0.1850 0.7309 0.0729 0.057 Uiso 1 1 calc R
H23B H 0.3568 0.7275 0.0638 0.057 Uiso 1 1 calc R
C24 C 0.0329(2) 0.68934(13) 0.2498(2) 0.0341(4) Uani 1 1 d .
C25 C -0.0602(2) 0.64046(14) 0.1755(2) 0.0362(5) Uani 1 1 d .
C26 C -0.1896(2) 0.67097(15) 0.1283(2) 0.0427(5) Uani 1 1 d .
H26 H -0.2540 0.6388 0.0785 0.051 Uiso 1 1 calc R
C27 C -0.2250(2) 0.74754(15) 0.1534(2) 0.0464(6) Uani 1 1 d .
H27 H -0.3129 0.7676 0.1198 0.056 Uiso 1 1 calc R
C28 C -0.1336(2) 0.79469(14) 0.2268(2) 0.0431(5) Uani 1 1 d .
H28 H -0.1599 0.8469 0.2440 0.052 Uiso 1 1 calc R
C29 C -0.0029(2) 0.76741(13) 0.2763(2) 0.0383(5) Uani 1 1 d .
C30 C -0.0251(2) 0.55677(14) 0.1412(2) 0.0380(5) Uani 1 1 d .
H30 H 0.0699 0.5447 0.1833 0.046 Uiso 1 1 calc R
C31 C -0.0171(3) 0.54637(18) -0.0071(3) 0.0535(6) Uani 1 1 d .
H31A H 0.0536 0.5819 -0.0394 0.080 Uiso 1 1 calc R
H31B H -0.1090 0.5580 -0.0511 0.080 Uiso 1 1 calc R
H31C H 0.0091 0.4925 -0.0261 0.080 Uiso 1 1 calc R
C32 C -0.1294(3) 0.49897(16) 0.1948(3) 0.0526(6) Uani 1 1 d .
H32A H -0.2239 0.5097 0.1556 0.079 Uiso 1 1 calc R
H32B H -0.1295 0.5043 0.2907 0.079 Uiso 1 1 calc R
H32C H -0.1018 0.4458 0.1726 0.079 Uiso 1 1 calc R
C33 C 0.0934(3) 0.82228(14) 0.3553(2) 0.0436(5) Uani 1 1 d .
H33 H 0.1780 0.7921 0.3887 0.052 Uiso 1 1 calc R
C34 C 0.1436(3) 0.88963(16) 0.2704(3) 0.0574(7) Uani 1 1 d .
H34A H 0.0625 0.9207 0.2381 0.086 Uiso 1 1 calc R
H34B H 0.1914 0.8685 0.1954 0.086 Uiso 1 1 calc R
H34C H 0.2090 0.9226 0.3235 0.086 Uiso 1 1 calc R
C35 C 0.0215(3) 0.85523(16) 0.4745(3) 0.0562(7) Uani 1 1 d .
H35A H -0.0154 0.8123 0.5258 0.084 Uiso 1 1 calc R
H35B H -0.0560 0.8895 0.4440 0.084 Uiso 1 1 calc R
H35C H 0.0900 0.8850 0.5299 0.084 Uiso 1 1 calc R
H1 H 0.095(2) 0.5363(13) 0.427(2) 0.033(6) Uiso 1 1 d .

loop_
_atom_site_aniso_label
_atom_site_aniso_U_11
_atom_site_aniso_U_22
_atom_site_aniso_U_33
_atom_site_aniso_U_23
_atom_site_aniso_U_13
_atom_site_aniso_U_12
Si1 0.0229(2) 0.0362(3) 0.0377(3) 0.0014(2) -0.00215(19) -0.0001(2)
F1 0.0305(6) 0.0489(8) 0.0535(8) -0.0029(6) 0.0058(6) -0.0076(5)
F2 0.0428(7) 0.0510(8) 0.0512(8) -0.0079(7) -0.0046(6) -0.0057(6)
F3 0.0463(8) 0.0631(9) 0.0409(7) -0.0039(6) 0.0002(6) 0.0119(7)
F4 0.0300(6) 0.0654(9) 0.0578(9) 0.0034(7) 0.0102(6) 0.0024(6)
F5 0.0252(5) 0.0586(8) 0.0577(8) -0.0050(7) -0.0016(5) -0.0063(6)
N1 0.0243(8) 0.0367(9) 0.0394(9) 0.0031(7) -0.0021(7) 0.0006(7)
N2 0.0226(7) 0.0379(9) 0.0362(9) 0.0003(7) -0.0030(7) 0.0006(7)
C1 0.0260(9) 0.0381(11) 0.0375(10) 0.0036(9) -0.0022(8) 0.0017(8)
C2 0.0256(9) 0.0416(12) 0.0417(11) 0.0046(9) 0.0007(8) -0.0008(8)
C3 0.0350(10) 0.0413(12) 0.0396(11) -0.0004(9) -0.0054(9) -0.0001(9)
C4 0.0379(11) 0.0459(12) 0.0328(10) 0.0018(9) -0.0002(8) 0.0082(9)
C5 0.0268(10) 0.0486(12) 0.0448(12) 0.0080(10) 0.0031(9) 0.0054(9)
C6 0.0251(9) 0.0442(12) 0.0433(12) 0.0036(10) -0.0040(8) 0.0010(8)
C7 0.0241(9) 0.0420(12) 0.0454(12) 0.0068(9) 0.0007(8) 0.0011(8)
C8 0.0288(10) 0.0409(12) 0.0536(13) 0.0017(10) 0.0015(9) 0.0008(9)
C9 0.0422(12) 0.0408(13) 0.0649(16) 0.0034(12) 0.0016(11) 0.0061(10)
C10 0.0506(14) 0.0462(14) 0.0687(17) 0.0157(13) 0.0031(13) 0.0113(11)
C11 0.0393(12) 0.0591(16) 0.0518(14) 0.0153(12) -0.0003(10) 0.0050(11)
C12 0.0266(10) 0.0494(13) 0.0475(13) 0.0069(10) -0.0008(9) 0.0024(9)
C13 0.0308(10) 0.0399(12) 0.0513(13) -0.0024(10) -0.0029(9) 0.0030(9)
C14 0.0431(14) 0.092(2) 0.0563(16) 0.0033(16) 0.0060(12) 0.0099(14)
C15 0.0465(13) 0.0516(15) 0.0659(17) -0.0073(13) -0.0059(12) -0.0060(11)
C16 0.0364(11) 0.0542(14) 0.0421(12) 0.0054(11) -0.0041(9) 0.0031(10)
C17 0.0427(13) 0.0716(18) 0.0562(15) 0.0029(14) -0.0119(12) -0.0012(13)
C18 0.0441(13) 0.0722(18) 0.0476(14) 0.0073(13) 0.0019(11) 0.0068(12)
C19 0.0263(9) 0.0523(14) 0.0538(13) 0.0075(12) -0.0032(8) -0.0003(10)
C20 0.0238(8) 0.0361(10) 0.0429(11) -0.0011(9) -0.0012(7) -0.0034(8)
C21 0.0266(9) 0.0390(11) 0.0412(11) -0.0015(9) 0.0018(8) -0.0016(8)
C22 0.0272(9) 0.0402(11) 0.0374(10) -0.0015(9) 0.0000(8) -0.0023(8)
C23 0.0301(10) 0.0666(16) 0.0459(13) 0.0111(12) 0.0017(9) 0.0001(10)
C24 0.0255(9) 0.0401(11) 0.0364(10) 0.0043(9) -0.0008(8) 0.0011(8)
C25 0.0259(9) 0.0464(12) 0.0362(11) 0.0018(9) -0.0003(8) -0.0015(9)
C26 0.0269(9) 0.0544(14) 0.0461(12) 0.0026(11) -0.0042(9) -0.0001(9)
C27 0.0283(10) 0.0588(15) 0.0519(13) 0.0094(12) 0.0000(9) 0.0065(10)
C28 0.0357(11) 0.0455(13) 0.0481(13) 0.0051(10) 0.0026(10) 0.0086(9)
C29 0.0346(10) 0.0417(12) 0.0382(11) 0.0037(9) -0.0004(9) 0.0015(9)
C30 0.0249(9) 0.0459(12) 0.0427(12) -0.0023(9) -0.0033(8) -0.0014(8)
C31 0.0510(14) 0.0645(17) 0.0446(13) -0.0066(12) -0.0013(11) 0.0077(12)
C32 0.0378(12) 0.0491(14) 0.0711(17) 0.0012(13) 0.0047(12) -0.0068(10)
C33 0.0445(12) 0.0379(12) 0.0475(13) 0.0009(10) -0.0047(10) 0.0016(10)
C34 0.0603(16) 0.0465(14) 0.0641(17) 0.0067(13) -0.0062(13) -0.0072(12)
C35 0.0695(18) 0.0469(14) 0.0514(15) -0.0043(12) -0.0039(13) 0.0119(13)

loop_
_atom_type_symbol
_atom_type_description
_atom_type_scat_dispersion_real
_atom_type_scat_dispersion_imag
_atom_type_scat_source
C C 0.0033 0.0016 'International Tables Vol C Tables 4.2.6.8 and 6.1.1.4'
H H 0.0000 0.0000 'International Tables Vol C Tables 4.2.6.8 and 6.1.1.4'
N N 0.0061 0.0033 'International Tables Vol C Tables 4.2.6.8 and 6.1.1.4'
F F 0.0171 0.0103 'International Tables Vol C Tables 4.2.6.8 and 6.1.1.4'
Si Si 0.0817 0.0704 'International Tables Vol C Tables 4.2.6.8 and 6.1.1.4'

loop_
_geom_angle_atom_site_label_1
_geom_angle_atom_site_label_2
_geom_angle_atom_site_label_3
_geom_angle
N1 Si1 N2 105.79(9)
N1 Si1 C1 113.01(9)
N2 Si1 C1 110.05(9)
C20 N1 C7 116.97(17)
C20 N1 Si1 120.02(14)
C7 N1 Si1 119.93(13)
C22 N2 C24 117.95(17)
C22 N2 Si1 123.05(13)
C24 N2 Si1 119.00(14)
C6 C1 C2 115.0(2)
C6 C1 Si1 122.68(17)
C2 C1 Si1 122.30(16)
F1 C2 C3 117.47(19)
F1 C2 C1 119.51(19)
C3 C2 C1 123.02(19)
F2 C3 C2 121.0(2)
F2 C3 C4 119.6(2)
C2 C3 C4 119.4(2)
F3 C4 C5 120.4(2)
F3 C4 C3 119.8(2)
C5 C4 C3 119.8(2)
F4 C5 C4 120.1(2)
F4 C5 C6 120.6(2)
C4 C5 C6 119.3(2)
F5 C6 C5 117.22(18)
F5 C6 C1 119.3(2)
C5 C6 C1 123.5(2)
C12 C7 C8 121.5(2)
C12 C7 N1 120.1(2)
C8 C7 N1 118.4(2)
C9 C8 C7 118.2(2)
C9 C8 C13 119.1(2)
C7 C8 C13 122.6(2)
C10 C9 C8 120.8(3)
C11 C10 C9 120.2(2)
C10 C11 C12 121.5(2)
C11 C12 C7 117.8(2)
C11 C12 C16 119.7(2)
C7 C12 C16 122.5(2)
C8 C13 C14 111.04(19)
C8 C13 C15 111.7(2)
C14 C13 C15 110.7(2)
C12 C16 C18 110.4(2)
C12 C16 C17 112.3(2)
C18 C16 C17 110.7(2)
C21 C20 N1 122.38(17)
C21 C20 C19 121.25(19)
N1 C20 C19 116.36(19)
C20 C21 C22 127.88(19)
C23 C22 N2 122.46(19)
C23 C22 C21 119.9(2)
N2 C22 C21 117.58(18)
C25 C24 C29 121.09(19)
C25 C24 N2 119.17(19)
C29 C24 N2 119.72(19)
C26 C25 C24 118.4(2)
C26 C25 C30 118.47(19)
C24 C25 C30 123.10(18)
C27 C26 C25 120.8(2)
C28 C27 C26 120.3(2)
C27 C28 C29 121.4(2)
C28 C29 C24 118.0(2)
C28 C29 C33 118.9(2)
C24 C29 C33 123.13(19)
C25 C30 C31 111.2(2)
C25 C30 C32 112.01(19)
C31 C30 C32 110.4(2)
C29 C33 C35 111.4(2)
C29 C33 C34 111.7(2)
C35 C33 C34 109.6(2)

loop_
_geom_bond_atom_site_label_1
_geom_bond_atom_site_label_2
_geom_bond_distance
Si1 N1 1.7203(17)
Si1 N2 1.7209(18)
Si1 C1 1.890(2)
F1 C2 1.342(2)
F2 C3 1.341(3)
F3 C4 1.340(3)
F4 C5 1.344(2)
F5 C6 1.353(3)
N1 C20 1.412(3)
N1 C7 1.454(3)
N2 C22 1.415(3)
N2 C24 1.448(2)
C1 C6 1.388(3)
C1 C2 1.392(3)
C2 C3 1.378(3)
C3 C4 1.380(3)
C4 C5 1.374(3)
C5 C6 1.376(3)
C7 C12 1.402(3)
C7 C8 1.405(3)
C8 C9 1.396(3)
C8 C13 1.517(3)
C9 C10 1.383(4)
C10 C11 1.370(4)
C11 C12 1.398(3)
C12 C16 1.520(3)
C13 C14 1.521(3)
C13 C15 1.526(3)
C16 C18 1.530(4)
C16 C17 1.534(3)
C19 C20 1.503(3)
C20 C21 1.347(3)
C21 C22 1.459(3)
C22 C23 1.342(3)
C24 C25 1.408(3)
C24 C29 1.413(3)
C25 C26 1.398(3)
C25 C30 1.521(3)
C26 C27 1.384(4)
C27 C28 1.377(3)
C28 C29 1.396(3)
C29 C33 1.513(3)
C30 C31 1.525(3)
C30 C32 1.528(3)
C33 C35 1.536(4)
C33 C34 1.536(4)
